data_4070548
loop_
_publ_author_name
'Beaup\'erin, Matthieu'
'Fayad, Elie'
'Amardeil, R\'egine'
'Cattey, H\'el\`ene'
'Richard, Philippe'
'Brand\`es, St\'ephane'
'Meunier, Philippe'
'Hierso, Jean-Cyrille'

_publ_section_title
;
 First Copper(I) Ferrocenyltetraphosphine Complexes: Possible Involvement
 in Sonogashira Cross-Coupling Reaction?
;
_journal_issue 7
_journal_name_full Organometallics
_journal_page_first 1506
_journal_paper_doi 10.1021/om700700q
_journal_volume 27
_journal_year 2008
_chemical_formula_moiety 'C66 H62 Cu Fe I P4, 3(H3 C2 N)'
_chemical_formula_sum 'C72 H71 Cu Fe I N3 P4'
_chemical_formula_weight 1348.49
_chemical_name_systematic
;
 ?
;
_space_group_IT_number 2
_symmetry_cell_setting triclinic
_symmetry_space_group_name_Hall '-P 1'
_symmetry_space_group_name_H-M 'P -1'
_atom_sites_solution_hydrogens geom
_atom_sites_solution_primary direct
_atom_sites_solution_secondary difmap
_audit_creation_method SHELXL-97
_cell_angle_alpha 91.0070(10)
_cell_angle_beta 103.9690(10)
_cell_angle_gamma 103.6120(10)
_cell_formula_units_Z 2
_cell_length_a 11.7939(2)
_cell_length_b 15.6829(3)
_cell_length_c 18.4282(3)
_cell_measurement_reflns_used 21864
_cell_measurement_temperature 115(2)
_cell_measurement_theta_max 27.43
_cell_measurement_theta_min 1.34
_cell_volume 3204.80(10)
_computing_cell_refinement 'DENZO-SMN (Otwinowski & Minor, 1997)'
_computing_data_collection 'KappaCCD Server Software (Nonius,1997)'
_computing_data_reduction 'DENZO-SMN (Otwinowski & Minor, 1997)'
_computing_molecular_graphics 'ORTEPIII (Burnett, 1996)'
_computing_publication_material 'SHELXL97 and WinGX (Farrugia, 1999)'
_computing_structure_refinement 'SHELXL-97 (Sheldrick, 1997)'
_computing_structure_solution 'SIR92 (Altomare, 1993)'
_diffrn_ambient_temperature 115(2)
_diffrn_measured_fraction_theta_full 0.985
_diffrn_measured_fraction_theta_max 0.985
_diffrn_measurement_device_type KappaCCD
_diffrn_measurement_method '\f scans (\k = 0) + additional \w scans'
_diffrn_radiation_monochromator graphite
_diffrn_radiation_source 'fine-focus sealed tube'
_diffrn_radiation_type MoK\a
_diffrn_radiation_wavelength 0.71073
_diffrn_reflns_av_R_equivalents 0.0215
_diffrn_reflns_av_sigmaI/netI 0.0342
_diffrn_reflns_limit_h_max 15
_diffrn_reflns_limit_h_min -15
_diffrn_reflns_limit_k_max 20
_diffrn_reflns_limit_k_min -17
_diffrn_reflns_limit_l_max 23
_diffrn_reflns_limit_l_min -23
_diffrn_reflns_number 21864
_diffrn_reflns_theta_full 27.43
_diffrn_reflns_theta_max 27.43
_diffrn_reflns_theta_min 1.34
_exptl_absorpt_coefficient_mu 1.184
_exptl_crystal_colour orange
_exptl_crystal_density_diffrn 1.397
_exptl_crystal_density_method 'not measured'
_exptl_crystal_description neddle
_exptl_crystal_F_000 1384
_exptl_crystal_size_max 0.45
_exptl_crystal_size_mid 0.37
_exptl_crystal_size_min 0.25
_refine_diff_density_max 2.709
_refine_diff_density_min -1.946
_refine_diff_density_rms 0.112
_refine_ls_extinction_method none
_refine_ls_goodness_of_fit_ref 1.218
_refine_ls_hydrogen_treatment noref
_refine_ls_matrix_type full
_refine_ls_number_parameters 797
_refine_ls_number_reflns 14411
_refine_ls_number_restraints 0
_refine_ls_restrained_S_all 1.217
_refine_ls_R_factor_all 0.0643
_refine_ls_R_factor_gt 0.0585
_refine_ls_shift/su_max 0.001
_refine_ls_shift/su_mean 0.000
_refine_ls_structure_factor_coef Fsqd
_refine_ls_weighting_details 'calc w=1/[\s^2^(Fo^2^)+(0.0000P)^2^+18.4318P] where P=(Fo^2^+2Fc^2^)/3'
_refine_ls_weighting_scheme calc
_refine_ls_wR_factor_gt 0.1338
_refine_ls_wR_factor_ref 0.1363
_reflns_number_gt 13176
_reflns_number_total 14411
_reflns_threshold_expression >2sigma(I)
_cod_data_source_file om700700q-file001.cif
_cod_data_source_block jc6b
_cod_original_sg_symbol_H-M P-1
_cod_database_code 4070548

loop_
_symmetry_equiv_pos_as_xyz
'x, y, z'
'-x, -y, -z'

loop_
_atom_site_label
_atom_site_type_symbol
_atom_site_fract_x
_atom_site_fract_y
_atom_site_fract_z
_atom_site_U_iso_or_equiv
_atom_site_adp_type
_atom_site_occupancy
_atom_site_symmetry_multiplicity
_atom_site_calc_flag
_atom_site_refinement_flags
_atom_site_disorder_assembly
_atom_site_disorder_group
C1 C 0.9001(4) 0.8040(3) 0.6875(2) 0.0191(8) Uani 1 1 d . . .
C2 C 0.7993(4) 0.7268(3) 0.6602(2) 0.0198(8) Uani 1 1 d . A .
C3 C 0.8342(4) 0.6750(3) 0.6095(2) 0.0245(9) Uani 1 1 d . . .
H3 H 0.7880 0.6211 0.5851 0.029 Uiso 1 1 calc R . .
C4 C 0.9517(5) 0.7188(3) 0.6017(2) 0.0271(10) Uani 1 1 d . . .
C5 C 0.9920(4) 0.7974(3) 0.6513(2) 0.0236(9) Uani 1 1 d . . .
H5 H 1.0663 0.8377 0.6587 0.028 Uiso 1 1 calc R . .
C6 C 0.9308(4) 0.6654(3) 0.8218(2) 0.0168(8) Uani 1 1 d . A .
C7 C 0.9094(4) 0.5853(3) 0.7760(2) 0.0177(8) Uani 1 1 d . . .
H7 H 0.8371 0.5423 0.7622 0.021 Uiso 1 1 calc R . .
C8 C 1.0185(4) 0.5827(3) 0.7550(2) 0.0168(8) Uani 1 1 d . . .
C9 C 1.1074(4) 0.6639(3) 0.7857(2) 0.0195(8) Uani 1 1 d . . .
C10 C 1.0508(4) 0.7134(3) 0.8251(2) 0.0177(8) Uani 1 1 d . . .
H10 H 1.0871 0.7691 0.8495 0.021 Uiso 1 1 calc R . .
C11 C 1.0284(4) 0.9378(3) 0.8141(2) 0.0204(8) Uani 1 1 d . . .
C12 C 1.0383(4) 0.9410(3) 0.8907(3) 0.0256(9) Uani 1 1 d . . .
H12 H 0.9727 0.9131 0.9085 0.031 Uiso 1 1 calc R . .
C13 C 1.1449(5) 0.9854(3) 0.9410(3) 0.0317(11) Uani 1 1 d . . .
H13 H 1.1511 0.9865 0.9923 0.038 Uiso 1 1 calc R . .
C14 C 1.2409(5) 1.0273(4) 0.9148(3) 0.0427(14) Uani 1 1 d . . .
H14 H 1.3122 1.0576 0.9483 0.051 Uiso 1 1 calc R . .
C15 C 1.2319(5) 1.0248(6) 0.8390(4) 0.064(2) Uani 1 1 d . . .
H15 H 1.2974 1.0533 0.8214 0.077 Uiso 1 1 calc R . .
C16 C 1.1261(5) 0.9802(4) 0.7888(3) 0.0451(15) Uani 1 1 d . . .
H16 H 1.1210 0.9787 0.7377 0.054 Uiso 1 1 calc R . .
C17 C 0.8499(4) 0.9725(3) 0.6929(2) 0.0214(9) Uani 1 1 d . . .
C18 C 0.8601(5) 0.9766(4) 0.6195(3) 0.0360(12) Uani 1 1 d . . .
H18 H 0.8834 0.9320 0.5973 0.043 Uiso 1 1 calc R . .
C19 C 0.8358(6) 1.0471(4) 0.5787(3) 0.0443(14) Uani 1 1 d . . .
H19 H 0.8423 1.0490 0.5294 0.053 Uiso 1 1 calc R . .
C20 C 0.8025(5) 1.1132(4) 0.6106(3) 0.0365(12) Uani 1 1 d . . .
H20 H 0.7885 1.1609 0.5836 0.044 Uiso 1 1 calc R . .
C21 C 0.7897(6) 1.1093(4) 0.6831(3) 0.0410(14) Uani 1 1 d . . .
H21 H 0.7658 1.1539 0.7047 0.049 Uiso 1 1 calc R . .
C22 C 0.8124(5) 1.0385(3) 0.7239(3) 0.0352(12) Uani 1 1 d . . .
H22 H 0.8022 1.0356 0.7723 0.042 Uiso 1 1 calc R . .
C23 C 0.5937(4) 0.7882(3) 0.6095(3) 0.0219(9) Uani 1 1 d . A .
C24 C 0.6292(5) 0.7993(4) 0.5430(3) 0.0382(13) Uani 1 1 d . . .
H24 H 0.6891 0.7736 0.5350 0.046 Uiso 1 1 calc R . .
C25 C 0.5773(5) 0.8478(4) 0.4882(3) 0.0412(14) Uani 1 1 d . . .
H25 H 0.6026 0.8550 0.4441 0.049 Uiso 1 1 calc R . .
C26 C 0.4880(5) 0.8852(3) 0.4995(3) 0.0341(11) Uani 1 1 d . . .
H26 H 0.4523 0.9174 0.4629 0.041 Uiso 1 1 calc R . .
C27 C 0.4517(6) 0.8751(5) 0.5641(4) 0.0561(19) Uani 1 1 d . . .
H27 H 0.3914 0.9005 0.5717 0.067 Uiso 1 1 calc R . .
C28 C 0.5053(6) 0.8265(5) 0.6192(3) 0.0488(16) Uani 1 1 d . . .
H28 H 0.4801 0.8202 0.6634 0.059 Uiso 1 1 calc R . .
C29 C 0.5496(13) 0.6166(12) 0.6567(10) 0.017(3) Uani 0.50 1 d PU A 1
C30 C 0.5743(13) 0.5432(11) 0.6924(11) 0.028(4) Uani 0.50 1 d P A 1
H30 H 0.6474 0.5477 0.7274 0.034 Uiso 0.50 1 calc PR A 1
C31 C 0.487(3) 0.461(2) 0.675(2) 0.035(6) Uani 0.50 1 d P A 1
H31 H 0.5014 0.4125 0.7007 0.041 Uiso 0.50 1 calc PR A 1
C32 C 0.3838(11) 0.4517(8) 0.6218(7) 0.034(2) Uani 0.50 1 d P A 1
H32 H 0.3311 0.3965 0.6079 0.040 Uiso 0.50 1 calc PR A 1
C33 C 0.3559(10) 0.5248(7) 0.5875(6) 0.037(2) Uani 0.50 1 d P A 1
H33 H 0.2818 0.5191 0.5533 0.044 Uiso 0.50 1 calc PR A 1
C34 C 0.4379(9) 0.6064(7) 0.6042(5) 0.027(2) Uani 0.50 1 d P A 1
H34 H 0.4188 0.6548 0.5803 0.032 Uiso 0.50 1 calc PR A 1
C29B C 0.5749(13) 0.6088(12) 0.6463(9) 0.016(3) Uani 0.50 1 d PU A 2
C30B C 0.5375(13) 0.5526(13) 0.6973(10) 0.026(3) Uani 0.50 1 d P A 2
H30B H 0.5601 0.5703 0.7483 0.032 Uiso 0.50 1 calc PR A 2
C31B C 0.466(4) 0.470(2) 0.671(2) 0.053(12) Uani 0.50 1 d P A 2
H31B H 0.4445 0.4307 0.7059 0.063 Uiso 0.50 1 calc PR A 2
C32B C 0.4264(12) 0.4426(8) 0.5971(8) 0.038(3) Uani 0.50 1 d P A 2
H32B H 0.3766 0.3867 0.5813 0.046 Uiso 0.50 1 calc PR A 2
C33B C 0.4608(8) 0.4992(7) 0.5457(6) 0.031(2) Uani 0.50 1 d P A 2
H33B H 0.4334 0.4815 0.4947 0.037 Uiso 0.50 1 calc PR A 2
C34B C 0.5360(8) 0.5823(6) 0.5694(5) 0.0249(19) Uani 0.50 1 d P A 2
H34B H 0.5605 0.6200 0.5346 0.030 Uiso 0.50 1 calc PR A 2
C35 C 1.0077(6) 0.6981(3) 0.5396(3) 0.0369(13) Uani 1 1 d . . .
C36 C 1.1444(6) 0.7403(5) 0.5580(3) 0.0508(16) Uani 1 1 d . . .
H36A H 1.1591 0.8023 0.5705 0.076 Uiso 1 1 calc R . .
H36B H 1.1742 0.7312 0.5151 0.076 Uiso 1 1 calc R . .
H36C H 1.1848 0.7137 0.5997 0.076 Uiso 1 1 calc R . .
C37 C 0.9819(9) 0.6007(4) 0.5197(4) 0.067(3) Uani 1 1 d . . .
H37A H 1.0188 0.5908 0.4803 0.101 Uiso 1 1 calc R . .
H37B H 0.8963 0.5768 0.5031 0.101 Uiso 1 1 calc R . .
H37C H 1.0140 0.5726 0.5630 0.101 Uiso 1 1 calc R . .
C38 C 0.9481(6) 0.7402(4) 0.4707(3) 0.0449(15) Uani 1 1 d . . .
H38A H 0.9635 0.8025 0.4823 0.067 Uiso 1 1 calc R . .
H38B H 0.8627 0.7149 0.4574 0.067 Uiso 1 1 calc R . .
H38C H 0.9808 0.7297 0.4295 0.067 Uiso 1 1 calc R . .
C39 C 0.9298(4) 0.7360(3) 0.9637(2) 0.0187(8) Uani 1 1 d . A .
C40 C 0.9025(4) 0.7971(3) 1.0088(2) 0.0233(9) Uani 1 1 d . . .
H40 H 0.8367 0.8204 0.9899 0.028 Uiso 1 1 calc R . .
C41 C 0.9725(5) 0.8232(3) 1.0814(3) 0.0312(11) Uani 1 1 d . . .
H41 H 0.9536 0.8642 1.1106 0.037 Uiso 1 1 calc R . .
C42 C 1.0709(5) 0.7886(3) 1.1107(3) 0.0315(11) Uani 1 1 d . . .
H42 H 1.1175 0.8058 1.1594 0.038 Uiso 1 1 calc R . .
C43 C 1.0985(5) 0.7278(3) 1.0662(3) 0.0306(11) Uani 1 1 d . . .
H43 H 1.1643 0.7046 1.0854 0.037 Uiso 1 1 calc R . .
C44 C 1.0295(4) 0.7014(3) 0.9938(3) 0.0232(9) Uani 1 1 d . . .
H44 H 1.0491 0.6607 0.9648 0.028 Uiso 1 1 calc R . .
C45 C 0.7315(4) 0.6005(3) 0.8865(2) 0.0204(8) Uani 1 1 d . A .
C46 C 0.7669(5) 0.5218(3) 0.8996(3) 0.0290(10) Uani 1 1 d . . .
H46 H 0.8447 0.5191 0.8993 0.035 Uiso 1 1 calc R . .
C47 C 0.6860(5) 0.4481(3) 0.9131(4) 0.0409(14) Uani 1 1 d . . .
H47 H 0.7092 0.3955 0.9200 0.049 Uiso 1 1 calc R . .
C48 C 0.5725(5) 0.4513(4) 0.9165(4) 0.0469(15) Uani 1 1 d . . .
H48 H 0.5194 0.4014 0.9261 0.056 Uiso 1 1 calc R . .
C49 C 0.5371(5) 0.5292(4) 0.9055(4) 0.0476(16) Uani 1 1 d . . .
H49 H 0.4601 0.5317 0.9079 0.057 Uiso 1 1 calc R . .
C50 C 0.6167(4) 0.6038(3) 0.8907(3) 0.0323(11) Uani 1 1 d . . .
H50 H 0.5928 0.6561 0.8837 0.039 Uiso 1 1 calc R . .
C51 C 1.1205(4) 0.4361(3) 0.7765(3) 0.0265(10) Uani 1 1 d . . .
C52 C 1.1852(7) 0.3811(5) 0.7547(4) 0.064(2) Uani 1 1 d . . .
H52 H 1.1828 0.3717 0.7043 0.077 Uiso 1 1 calc R . .
C53 C 1.2545(9) 0.3396(7) 0.8098(5) 0.090(4) Uani 1 1 d . . .
H53 H 1.2994 0.3038 0.7955 0.108 Uiso 1 1 calc R . .
C54 C 1.2566(6) 0.3513(6) 0.8836(5) 0.068(3) Uani 1 1 d . . .
H54 H 1.3000 0.3217 0.9190 0.082 Uiso 1 1 calc R . .
C55 C 1.1955(5) 0.4059(4) 0.9053(3) 0.0441(15) Uani 1 1 d . . .
H55 H 1.1988 0.4147 0.9559 0.053 Uiso 1 1 calc R . .
C56 C 1.1276(5) 0.4491(4) 0.8528(3) 0.0316(11) Uani 1 1 d . . .
H56 H 1.0868 0.4868 0.8687 0.038 Uiso 1 1 calc R . .
C57 C 0.8808(4) 0.4150(3) 0.6883(3) 0.0242(9) Uani 1 1 d . . .
C58 C 0.8396(5) 0.3701(3) 0.7449(3) 0.0278(10) Uani 1 1 d . . .
H58 H 0.8913 0.3749 0.7925 0.033 Uiso 1 1 calc R . .
C59 C 0.7223(5) 0.3181(3) 0.7316(3) 0.0312(11) Uani 1 1 d . . .
H59 H 0.6960 0.2892 0.7704 0.037 Uiso 1 1 calc R . .
C60 C 0.6452(5) 0.3093(4) 0.6614(4) 0.0423(14) Uani 1 1 d . . .
H60 H 0.5666 0.2749 0.6526 0.051 Uiso 1 1 calc R . .
C61 C 0.6855(6) 0.3520(5) 0.6037(4) 0.0511(16) Uani 1 1 d . . .
H61 H 0.6345 0.3450 0.5557 0.061 Uiso 1 1 calc R . .
C62 C 0.8018(5) 0.4053(4) 0.6175(3) 0.0352(12) Uani 1 1 d . . .
H62 H 0.8273 0.4349 0.5788 0.042 Uiso 1 1 calc R . .
C63 C 1.2425(4) 0.6934(3) 0.7920(3) 0.0242(9) Uani 1 1 d . . .
C64 C 1.3063(4) 0.6852(4) 0.8739(3) 0.0343(11) Uani 1 1 d . . .
H64A H 1.2849 0.6250 0.8855 0.051 Uiso 1 1 calc R . .
H64B H 1.2818 0.7215 0.9066 0.051 Uiso 1 1 calc R . .
H64C H 1.3920 0.7039 0.8807 0.051 Uiso 1 1 calc R . .
C65 C 1.2779(4) 0.7895(3) 0.7750(3) 0.0346(12) Uani 1 1 d . . .
H65A H 1.3631 0.8067 0.7793 0.052 Uiso 1 1 calc R . .
H65B H 1.2580 0.8258 0.8102 0.052 Uiso 1 1 calc R . .
H65C H 1.2350 0.7964 0.7250 0.052 Uiso 1 1 calc R . .
C66 C 1.2881(4) 0.6380(4) 0.7413(3) 0.0321(11) Uani 1 1 d . . .
H66A H 1.2664 0.5773 0.7513 0.048 Uiso 1 1 calc R . .
H66B H 1.3742 0.6578 0.7511 0.048 Uiso 1 1 calc R . .
H66C H 1.2522 0.6444 0.6897 0.048 Uiso 1 1 calc R . .
C67 C 0.4382(7) 0.8275(5) 0.0821(5) 0.0610(19) Uani 1 1 d . . .
C68 C 0.3950(7) 0.8821(4) 0.0250(4) 0.0549(17) Uani 1 1 d . . .
H68A H 0.4177 0.9423 0.0454 0.082 Uiso 1 1 calc R . .
H68B H 0.3087 0.8631 0.0082 0.082 Uiso 1 1 calc R . .
H68C H 0.4297 0.8774 -0.0165 0.082 Uiso 1 1 calc R . .
C69 C 0.3518(8) 0.0114(5) 0.6741(4) 0.0552(18) Uani 1 1 d . . .
C70 C 0.4764(7) 0.0475(7) 0.7150(5) 0.077(3) Uani 1 1 d . . .
H70A H 0.5282 0.0447 0.6826 0.116 Uiso 1 1 calc R . .
H70B H 0.4963 0.0141 0.7573 0.116 Uiso 1 1 calc R . .
H70C H 0.4870 0.1077 0.7322 0.116 Uiso 1 1 calc R . .
C71 C 0.2385(9) 0.1963(7) 0.6795(7) 0.089(3) Uani 1 1 d . . .
C72 C 0.1240(10) 0.1623(8) 0.7014(8) 0.122(5) Uani 1 1 d . . .
H72A H 0.1415 0.1527 0.7538 0.183 Uiso 1 1 calc R . .
H72B H 0.0806 0.1078 0.6726 0.183 Uiso 1 1 calc R . .
H72C H 0.0759 0.2045 0.6920 0.183 Uiso 1 1 calc R . .
Cu Cu 0.73733(4) 0.79796(3) 0.80212(3) 0.01751(11) Uani 1 1 d . A .
Fe Fe 0.95152(5) 0.69138(4) 0.71561(3) 0.01647(13) Uani 1 1 d . . .
P1 P 0.88134(9) 0.88409(7) 0.75199(6) 0.0163(2) Uani 1 1 d . . .
P2 P 0.65828(10) 0.72345(7) 0.68320(6) 0.0203(2) Uani 1 1 d . . .
P3 P 0.83109(9) 0.70252(7) 0.86948(6) 0.0159(2) Uani 1 1 d . . .
P4 P 1.03354(11) 0.48767(8) 0.70136(6) 0.0206(2) Uani 1 1 d . . .
I I 0.62828(3) 0.88755(2) 0.868162(18) 0.02714(9) Uani 1 1 d . . .
N1 N 0.4737(8) 0.7853(5) 0.1270(5) 0.098(3) Uani 1 1 d . . .
N2 N 0.2524(7) -0.0172(5) 0.6403(4) 0.0696(19) Uani 1 1 d . . .
N3 N 0.3309(9) 0.2262(7) 0.6626(7) 0.120(3) Uani 1 1 d . . .

loop_
_atom_site_aniso_label
_atom_site_aniso_U_11
_atom_site_aniso_U_22
_atom_site_aniso_U_33
_atom_site_aniso_U_23
_atom_site_aniso_U_13
_atom_site_aniso_U_12
C1 0.021(2) 0.017(2) 0.017(2) 0.0026(16) 0.0019(16) 0.0036(16)
C2 0.022(2) 0.018(2) 0.0160(19) -0.0007(16) -0.0030(16) 0.0052(17)
C3 0.033(2) 0.026(2) 0.014(2) -0.0038(17) -0.0010(18) 0.0133(19)
C4 0.046(3) 0.028(2) 0.014(2) 0.0059(17) 0.012(2) 0.018(2)
C5 0.033(2) 0.023(2) 0.019(2) 0.0070(17) 0.0118(18) 0.0094(19)
C6 0.0179(19) 0.018(2) 0.0155(19) 0.0017(15) 0.0035(15) 0.0070(16)
C7 0.0159(19) 0.020(2) 0.018(2) 0.0003(16) 0.0035(15) 0.0057(16)
C8 0.0167(19) 0.0175(19) 0.0172(19) 0.0031(15) 0.0044(15) 0.0056(16)
C9 0.0163(19) 0.023(2) 0.019(2) 0.0015(16) 0.0026(16) 0.0059(17)
C10 0.0157(19) 0.018(2) 0.019(2) 0.0007(16) 0.0012(15) 0.0052(16)
C11 0.019(2) 0.021(2) 0.021(2) -0.0021(16) 0.0046(17) 0.0059(17)
C12 0.033(2) 0.018(2) 0.024(2) 0.0004(17) 0.0044(19) 0.0053(19)
C13 0.042(3) 0.026(2) 0.022(2) -0.0030(19) -0.005(2) 0.013(2)
C14 0.019(2) 0.050(3) 0.049(3) -0.022(3) -0.007(2) 0.007(2)
C15 0.025(3) 0.099(6) 0.054(4) -0.038(4) 0.016(3) -0.017(3)
C16 0.026(3) 0.068(4) 0.031(3) -0.016(3) 0.012(2) -0.012(3)
C17 0.020(2) 0.018(2) 0.022(2) 0.0016(16) 0.0009(17) 0.0008(16)
C18 0.051(3) 0.033(3) 0.032(3) 0.014(2) 0.018(2) 0.018(2)
C19 0.060(4) 0.048(3) 0.033(3) 0.022(3) 0.017(3) 0.023(3)
C20 0.032(3) 0.030(3) 0.039(3) 0.015(2) -0.005(2) 0.003(2)
C21 0.059(4) 0.029(3) 0.036(3) 0.002(2) 0.001(3) 0.023(3)
C22 0.055(3) 0.031(3) 0.024(2) 0.003(2) 0.009(2) 0.021(2)
C23 0.017(2) 0.023(2) 0.022(2) -0.0001(17) -0.0014(16) 0.0029(17)
C24 0.040(3) 0.058(4) 0.028(3) 0.011(2) 0.012(2) 0.030(3)
C25 0.036(3) 0.067(4) 0.028(3) 0.015(3) 0.009(2) 0.023(3)
C26 0.032(3) 0.030(3) 0.035(3) 0.005(2) -0.003(2) 0.009(2)
C27 0.053(4) 0.096(6) 0.040(3) 0.013(3) 0.013(3) 0.057(4)
C28 0.041(3) 0.086(5) 0.035(3) 0.022(3) 0.016(3) 0.037(3)
C29 0.015(6) 0.018(5) 0.017(6) -0.011(4) 0.003(4) 0.006(5)
C30 0.017(7) 0.015(5) 0.045(8) -0.004(5) -0.005(6) 0.004(6)
C31 0.032(8) 0.007(7) 0.056(13) -0.004(6) 0.003(7) -0.006(7)
C32 0.029(6) 0.026(6) 0.033(6) -0.011(5) 0.005(6) -0.013(5)
C33 0.028(5) 0.036(6) 0.031(5) 0.001(4) -0.003(4) -0.012(4)
C34 0.026(5) 0.028(5) 0.019(4) -0.004(4) 0.001(4) -0.004(4)
C29B 0.014(6) 0.021(5) 0.014(5) -0.003(4) 0.005(4) 0.008(4)
C30B 0.023(8) 0.037(8) 0.022(5) 0.002(5) 0.009(6) 0.008(6)
C31B 0.08(3) 0.037(15) 0.042(13) 0.012(9) 0.036(15) 0.001(12)
C32B 0.033(6) 0.024(5) 0.051(8) -0.011(5) 0.008(6) -0.002(5)
C33B 0.021(4) 0.030(5) 0.033(5) -0.014(4) 0.000(4) -0.001(4)
C34B 0.021(4) 0.028(5) 0.022(4) -0.006(4) 0.004(4) 0.000(4)
C35 0.067(4) 0.029(3) 0.025(3) 0.005(2) 0.025(3) 0.019(3)
C36 0.061(4) 0.074(5) 0.035(3) 0.009(3) 0.030(3) 0.032(4)
C37 0.152(8) 0.035(3) 0.042(4) 0.013(3) 0.061(5) 0.036(4)
C38 0.073(4) 0.045(3) 0.021(3) 0.010(2) 0.019(3) 0.015(3)
C39 0.021(2) 0.0166(19) 0.018(2) 0.0017(16) 0.0048(16) 0.0035(16)
C40 0.032(2) 0.021(2) 0.020(2) 0.0043(17) 0.0087(18) 0.0101(19)
C41 0.048(3) 0.025(2) 0.023(2) 0.0001(19) 0.006(2) 0.016(2)
C42 0.039(3) 0.028(2) 0.022(2) -0.0003(19) -0.004(2) 0.008(2)
C43 0.030(2) 0.036(3) 0.024(2) 0.002(2) -0.002(2) 0.014(2)
C44 0.024(2) 0.025(2) 0.022(2) 0.0001(17) 0.0054(18) 0.0097(18)
C45 0.020(2) 0.021(2) 0.021(2) 0.0007(17) 0.0076(17) 0.0053(17)
C46 0.028(2) 0.023(2) 0.042(3) 0.008(2) 0.016(2) 0.0092(19)
C47 0.046(3) 0.021(2) 0.067(4) 0.013(2) 0.031(3) 0.012(2)
C48 0.039(3) 0.030(3) 0.077(5) 0.015(3) 0.030(3) 0.005(2)
C49 0.029(3) 0.042(3) 0.084(5) 0.025(3) 0.031(3) 0.012(2)
C50 0.025(2) 0.027(2) 0.051(3) 0.013(2) 0.018(2) 0.009(2)
C51 0.028(2) 0.031(2) 0.029(2) 0.0120(19) 0.013(2) 0.015(2)
C52 0.091(5) 0.082(5) 0.065(4) 0.047(4) 0.057(4) 0.072(5)
C53 0.108(7) 0.122(8) 0.106(7) 0.082(6) 0.076(6) 0.101(7)
C54 0.032(3) 0.099(6) 0.090(6) 0.075(5) 0.026(3) 0.031(4)
C55 0.029(3) 0.056(4) 0.035(3) 0.024(3) -0.001(2) -0.006(3)
C56 0.028(2) 0.038(3) 0.027(2) 0.009(2) 0.005(2) 0.005(2)
C57 0.028(2) 0.021(2) 0.026(2) -0.0028(18) 0.0070(19) 0.0108(18)
C58 0.034(3) 0.023(2) 0.023(2) 0.0013(18) 0.0042(19) 0.004(2)
C59 0.034(3) 0.019(2) 0.039(3) 0.005(2) 0.012(2) 0.002(2)
C60 0.026(3) 0.044(3) 0.052(4) 0.011(3) 0.006(2) 0.003(2)
C61 0.035(3) 0.071(5) 0.036(3) 0.013(3) -0.007(3) 0.007(3)
C62 0.032(3) 0.047(3) 0.028(3) 0.010(2) 0.006(2) 0.014(2)
C63 0.016(2) 0.029(2) 0.028(2) 0.0012(19) 0.0073(18) 0.0037(18)
C64 0.017(2) 0.042(3) 0.039(3) 0.000(2) 0.003(2) 0.004(2)
C65 0.019(2) 0.033(3) 0.052(3) 0.004(2) 0.015(2) 0.000(2)
C66 0.025(2) 0.040(3) 0.038(3) 0.004(2) 0.016(2) 0.012(2)
C67 0.053(4) 0.038(4) 0.079(5) 0.003(4) 0.003(4) -0.001(3)
C68 0.061(4) 0.041(3) 0.062(4) 0.001(3) 0.009(3) 0.018(3)
C69 0.069(5) 0.059(4) 0.060(4) 0.026(4) 0.043(4) 0.031(4)
C70 0.065(5) 0.118(8) 0.068(5) 0.034(5) 0.025(4) 0.050(5)
C71 0.065(6) 0.075(6) 0.122(9) 0.028(6) 0.019(6) 0.012(5)
C72 0.093(8) 0.106(9) 0.142(11) 0.050(8) 0.021(8) -0.018(7)
Cu 0.0153(2) 0.0176(2) 0.0196(3) 0.00222(19) 0.00383(19) 0.00449(19)
Fe 0.0184(3) 0.0175(3) 0.0143(3) 0.0007(2) 0.0046(2) 0.0058(2)
P1 0.0168(5) 0.0153(5) 0.0159(5) 0.0012(4) 0.0038(4) 0.0028(4)
P2 0.0183(5) 0.0187(5) 0.0187(5) 0.0010(4) -0.0014(4) 0.0008(4)
P3 0.0150(5) 0.0169(5) 0.0167(5) 0.0011(4) 0.0048(4) 0.0050(4)
P4 0.0263(6) 0.0209(5) 0.0178(5) 0.0011(4) 0.0073(4) 0.0103(5)
I 0.02136(14) 0.03264(17) 0.02917(16) -0.00467(12) 0.00493(12) 0.01208(12)
N1 0.092(6) 0.068(5) 0.110(7) 0.032(5) -0.004(5) 0.001(4)
N2 0.078(5) 0.073(5) 0.077(5) 0.008(4) 0.054(4) 0.020(4)
N3 0.097(7) 0.128(9) 0.148(10) 0.004(7) 0.052(7) 0.027(6)

loop_
_atom_type_symbol
_atom_type_description
_atom_type_scat_dispersion_real
_atom_type_scat_dispersion_imag
_atom_type_scat_source
C C 0.0033 0.0016 'International Tables Vol C Tables 4.2.6.8 and 6.1.1.4'
H H 0.0000 0.0000 'International Tables Vol C Tables 4.2.6.8 and 6.1.1.4'
Cu Cu 0.3201 1.2651 'International Tables Vol C Tables 4.2.6.8 and 6.1.1.4'
Fe Fe 0.3463 0.8444 'International Tables Vol C Tables 4.2.6.8 and 6.1.1.4'
P P 0.1023 0.0942 'International Tables Vol C Tables 4.2.6.8 and 6.1.1.4'
I I -0.4742 1.8119 'International Tables Vol C Tables 4.2.6.8 and 6.1.1.4'
N N 0.0061 0.0033 'International Tables Vol C Tables 4.2.6.8 and 6.1.1.4'

loop_
_geom_angle_atom_site_label_1
_geom_angle_atom_site_label_2
_geom_angle_atom_site_label_3
_geom_angle
C5 C1 C2 107.4(4)
C5 C1 P1 135.1(3)
C2 C1 P1 117.4(3)
C5 C1 Fe 71.9(2)
C2 C1 Fe 69.3(2)
P1 C1 Fe 125.5(2)
C3 C2 C1 107.0(4)
C3 C2 P2 133.5(3)
C1 C2 P2 118.7(3)
C3 C2 Fe 71.1(2)
C1 C2 Fe 68.6(2)
P2 C2 Fe 132.4(2)
C2 C3 C4 109.5(4)
C2 C3 Fe 68.6(2)
C4 C3 Fe 72.9(3)
C2 C3 H3 125.3
C4 C3 H3 125.3
Fe C3 H3 124.8
C5 C4 C3 106.9(4)
C5 C4 C35 125.8(5)
C3 C4 C35 125.7(5)
C5 C4 Fe 68.0(2)
C3 C4 Fe 67.4(2)
C35 C4 Fe 140.9(4)
C1 C5 C4 109.2(4)
C1 C5 Fe 67.8(2)
C4 C5 Fe 72.5(3)
C1 C5 H5 125.4
C4 C5 H5 125.4
Fe C5 H5 125.9
C10 C6 C7 106.6(3)
C10 C6 P3 124.2(3)
C7 C6 P3 129.2(3)
C10 C6 Fe 69.2(2)
C7 C6 Fe 68.9(2)
P3 C6 Fe 127.5(2)
C8 C7 C6 108.6(4)
C8 C7 Fe 72.1(2)
C6 C7 Fe 70.2(2)
C8 C7 H7 125.7
C6 C7 H7 125.7
Fe C7 H7 123.6
C7 C8 C9 107.7(4)
C7 C8 P4 122.9(3)
C9 C8 P4 129.4(3)
C7 C8 Fe 67.5(2)
C9 C8 Fe 70.2(2)
P4 C8 Fe 129.2(2)
C10 C9 C8 106.6(4)
C10 C9 C63 120.5(4)
C8 C9 C63 132.0(4)
C10 C9 Fe 67.6(2)
C8 C9 Fe 69.8(2)
C63 C9 Fe 135.0(3)
C6 C10 C9 110.3(4)
C6 C10 Fe 70.3(2)
C9 C10 Fe 72.5(2)
C6 C10 H10 124.9
C9 C10 H10 124.9
Fe C10 H10 123.9
C16 C11 C12 118.7(4)
C16 C11 P1 123.7(4)
C12 C11 P1 117.5(3)
C11 C12 C13 120.7(5)
C11 C12 H12 119.6
C13 C12 H12 119.6
C14 C13 C12 119.7(5)
C14 C13 H13 120.1
C12 C13 H13 120.1
C13 C14 C15 120.0(5)
C13 C14 H14 120.0
C15 C14 H14 120.0
C14 C15 C16 120.4(6)
C14 C15 H15 119.8
C16 C15 H15 119.8
C11 C16 C15 120.5(5)
C11 C16 H16 119.8
C15 C16 H16 119.8
C22 C17 C18 118.6(4)
C22 C17 P1 117.1(4)
C18 C17 P1 124.3(4)
C17 C18 C19 120.5(5)
C17 C18 H18 119.7
C19 C18 H18 119.7
C20 C19 C18 120.4(5)
C20 C19 H19 119.8
C18 C19 H19 119.8
C19 C20 C21 119.9(5)
C19 C20 H20 120.1
C21 C20 H20 120.1
C20 C21 C22 120.0(5)
C20 C21 H21 120.0
C22 C21 H21 120.0
C17 C22 C21 120.6(5)
C17 C22 H22 119.7
C21 C22 H22 119.7
C28 C23 C24 117.8(5)
C28 C23 P2 119.1(4)
C24 C23 P2 123.1(4)
C25 C24 C23 121.4(5)
C25 C24 H24 119.3
C23 C24 H24 119.3
C26 C25 C24 119.4(5)
C26 C25 H25 120.3
C24 C25 H25 120.3
C27 C26 C25 120.2(5)
C27 C26 H26 119.9
C25 C26 H26 119.9
C26 C27 C28 120.0(5)
C26 C27 H27 120.0
C28 C27 H27 120.0
C23 C28 C27 121.2(5)
C23 C28 H28 119.4
C27 C28 H28 119.4
C30 C29 C34 118.1(15)
C30 C29 P2 119.4(12)
C34 C29 P2 122.3(13)
C29 C30 C31 119(2)
C29 C30 H30 120.3
C31 C30 H30 120.3
C32 C31 C30 121(3)
C32 C31 H31 119.4
C30 C31 H31 119.4
C31 C32 C33 119.9(16)
C31 C32 H32 120.0
C33 C32 H32 120.0
C32 C33 C34 120.3(10)
C32 C33 H33 119.8
C34 C33 H33 119.8
C33 C34 C29 120.7(12)
C33 C34 H34 119.7
C29 C34 H34 119.7
C30B C29B C34B 119.9(16)
C30B C29B P2 116.9(12)
C34B C29B P2 122.7(13)
C31B C30B C29B 119(2)
C31B C30B H30B 120.6
C29B C30B H30B 120.6
C32B C31B C30B 123(2)
C32B C31B H31B 118.7
C30B C31B H31B 118.7
C31B C32B C33B 119.1(17)
C31B C32B H32B 120.5
C33B C32B H32B 120.5
C32B C33B C34B 120.4(10)
C32B C33B H33B 119.8
C34B C33B H33B 119.8
C33B C34B C29B 119.3(12)
C33B C34B H34B 120.4
C29B C34B H34B 120.3
C37 C35 C4 112.3(5)
C37 C35 C38 108.2(5)
C4 C35 C38 105.8(4)
C37 C35 C36 110.6(6)
C4 C35 C36 112.3(5)
C38 C35 C36 107.3(5)
C35 C36 H36A 109.5
C35 C36 H36B 109.5
H36A C36 H36B 109.5
C35 C36 H36C 109.5
H36A C36 H36C 109.5
H36B C36 H36C 109.5
C35 C37 H37A 109.5
C35 C37 H37B 109.5
H37A C37 H37B 109.5
C35 C37 H37C 109.5
H37A C37 H37C 109.5
H37B C37 H37C 109.5
C35 C38 H38A 109.5
C35 C38 H38B 109.5
H38A C38 H38B 109.5
C35 C38 H38C 109.5
H38A C38 H38C 109.5
H38B C38 H38C 109.5
C40 C39 C44 118.4(4)
C40 C39 P3 118.3(3)
C44 C39 P3 123.2(3)
C41 C40 C39 120.8(4)
C41 C40 H40 119.6
C39 C40 H40 119.6
C40 C41 C42 120.4(4)
C40 C41 H41 119.8
C42 C41 H41 119.8
C43 C42 C41 119.1(4)
C43 C42 H42 120.4
C41 C42 H42 120.4
C44 C43 C42 120.9(4)
C44 C43 H43 119.5
C42 C43 H43 119.5
C43 C44 C39 120.3(4)
C43 C44 H44 119.8
C39 C44 H44 119.8
C50 C45 C46 118.8(4)
C50 C45 P3 117.2(3)
C46 C45 P3 123.9(3)
C47 C46 C45 119.9(5)
C47 C46 H46 120.0
C45 C46 H46 120.0
C48 C47 C46 121.1(5)
C48 C47 H47 119.4
C46 C47 H47 119.4
C47 C48 C49 119.7(5)
C47 C48 H48 120.2
C49 C48 H48 120.2
C48 C49 C50 120.0(5)
C48 C49 H49 120.0
C50 C49 H49 120.0
C45 C50 C49 120.4(5)
C45 C50 H50 119.8
C49 C50 H50 119.8
C52 C51 C56 118.4(5)
C52 C51 P4 116.5(4)
C56 C51 P4 125.2(4)
C51 C52 C53 119.4(7)
C51 C52 H52 120.3
C53 C52 H52 120.3
C54 C53 C52 120.8(6)
C54 C53 H53 119.6
C52 C53 H53 119.6
C55 C54 C53 120.0(6)
C55 C54 H54 120.0
C53 C54 H54 120.0
C54 C55 C56 120.8(6)
C54 C55 H55 119.6
C56 C55 H55 119.6
C55 C56 C51 120.5(5)
C55 C56 H56 119.7
C51 C56 H56 119.7
C58 C57 C62 117.9(5)
C58 C57 P4 124.2(4)
C62 C57 P4 117.9(4)
C57 C58 C59 121.1(5)
C57 C58 H58 119.4
C59 C58 H58 119.4
C60 C59 C58 120.3(5)
C60 C59 H59 119.9
C58 C59 H59 119.9
C59 C60 C61 119.5(5)
C59 C60 H60 120.3
C61 C60 H60 120.3
C60 C61 C62 120.1(5)
C60 C61 H61 120.0
C62 C61 H61 120.0
C61 C62 C57 121.1(5)
C61 C62 H62 119.4
C57 C62 H62 119.4
C65 C63 C9 110.7(4)
C65 C63 C66 108.5(4)
C9 C63 C66 114.4(4)
C65 C63 C64 108.4(4)
C9 C63 C64 106.5(4)
C66 C63 C64 108.0(4)
C63 C64 H64A 109.5
C63 C64 H64B 109.5
H64A C64 H64B 109.5
C63 C64 H64C 109.5
H64A C64 H64C 109.5
H64B C64 H64C 109.5
C63 C65 H65A 109.5
C63 C65 H65B 109.5
H65A C65 H65B 109.5
C63 C65 H65C 109.5
H65A C65 H65C 109.5
H65B C65 H65C 109.5
C63 C66 H66A 109.5
C63 C66 H66B 109.5
H66A C66 H66B 109.5
C63 C66 H66C 109.5
H66A C66 H66C 109.5
H66B C66 H66C 109.5
N1 C67 C68 179.1(9)
C67 C68 H68A 109.5
C67 C68 H68B 109.5
H68A C68 H68B 109.5
C67 C68 H68C 109.5
H68A C68 H68C 109.5
H68B C68 H68C 109.5
N2 C69 C70 178.9(8)
C69 C70 H70A 109.5
C69 C70 H70B 109.5
H70A C70 H70B 109.5
C69 C70 H70C 109.5
H70A C70 H70C 109.5
H70B C70 H70C 109.5
N3 C71 C72 178.0(13)
C71 C72 H72A 109.5
C71 C72 H72B 109.5
H72A C72 H72B 109.5
C71 C72 H72C 109.5
H72A C72 H72C 109.5
H72B C72 H72C 109.5
P3 Cu P1 105.06(4)
P3 Cu P2 102.99(4)
P1 Cu P2 86.26(4)
P3 Cu I 118.15(3)
P1 Cu I 113.40(3)
P2 Cu I 125.33(4)
C1 Fe C2 42.08(17)
C1 Fe C7 140.06(17)
C2 Fe C7 110.83(17)
C1 Fe C10 106.73(17)
C2 Fe C10 132.43(17)
C7 Fe C10 68.10(17)
C1 Fe C6 108.76(17)
C2 Fe C6 106.03(17)
C7 Fe C6 40.91(16)
C10 Fe C6 40.47(16)
C1 Fe C3 68.66(17)
C2 Fe C3 40.31(17)
C7 Fe C3 111.35(19)
C10 Fe C3 172.57(17)
C6 Fe C3 134.35(19)
C1 Fe C5 40.35(17)
C2 Fe C5 68.52(18)
C7 Fe C5 178.42(18)
C10 Fe C5 113.43(18)
C6 Fe C5 140.53(17)
C3 Fe C5 67.19(19)
C1 Fe C8 173.78(17)
C2 Fe C8 143.26(17)
C7 Fe C8 40.41(15)
C10 Fe C8 67.27(16)
C6 Fe C8 67.98(16)
C3 Fe C8 117.49(17)
C5 Fe C8 139.44(17)
C1 Fe C9 134.09(17)
C2 Fe C9 172.42(17)
C7 Fe C9 68.07(16)
C10 Fe C9 40.00(16)
C6 Fe C9 68.00(16)
C3 Fe C9 147.27(17)
C5 Fe C9 112.77(18)
C8 Fe C9 40.09(16)
C1 Fe C4 67.57(17)
C2 Fe C4 67.55(18)
C7 Fe C4 138.97(18)
C10 Fe C4 145.0(2)
C6 Fe C4 173.46(18)
C3 Fe C4 39.7(2)
C5 Fe C4 39.50(18)
C8 Fe C4 116.19(17)
C9 Fe C4 118.51(18)
C1 P1 C17 103.2(2)
C1 P1 C11 109.3(2)
C17 P1 C11 101.5(2)
C1 P1 Cu 100.51(15)
C17 P1 Cu 121.95(15)
C11 P1 Cu 119.05(15)
C2 P2 C29 113.0(4)
C2 P2 C23 99.5(2)
C29 P2 C23 100.3(6)
C2 P2 C29B 99.7(4)
C29 P2 C29B 13.3(5)
C23 P2 C29B 102.2(6)
C2 P2 Cu 97.71(14)
C29 P2 Cu 128.2(5)
C23 P2 Cu 115.07(15)
C29B P2 Cu 135.3(5)
C6 P3 C45 103.97(19)
C6 P3 C39 101.59(19)
C45 P3 C39 100.8(2)
C6 P3 Cu 111.57(14)
C45 P3 Cu 115.59(15)
C39 P3 Cu 121.07(14)
C51 P4 C8 100.6(2)
C51 P4 C57 100.9(2)
C8 P4 C57 99.90(19)

loop_
_geom_bond_atom_site_label_1
_geom_bond_atom_site_label_2
_geom_bond_distance
C1 C5 1.424(6)
C1 C2 1.465(6)
C1 P1 1.802(4)
C1 Fe 2.035(4)
C2 C3 1.421(6)
C2 P2 1.802(5)
C2 Fe 2.045(4)
C3 C4 1.437(7)
C3 Fe 2.077(4)
C3 H3 0.9300
C4 C5 1.434(7)
C4 C35 1.518(6)
C4 Fe 2.150(4)
C5 Fe 2.090(4)
C5 H5 0.9300
C6 C10 1.424(6)
C6 C7 1.438(6)
C6 P3 1.816(4)
C6 Fe 2.066(4)
C7 C8 1.438(6)
C7 Fe 2.048(4)
C7 H7 0.9300
C8 C9 1.449(6)
C8 P4 1.841(4)
C8 Fe 2.111(4)
C9 C10 1.427(6)
C9 C63 1.526(6)
C9 Fe 2.116(4)
C10 Fe 2.051(4)
C10 H10 0.9300
C11 C16 1.377(7)
C11 C12 1.387(6)
C11 P1 1.829(4)
C12 C13 1.389(7)
C12 H12 0.9300
C13 C14 1.368(8)
C13 H13 0.9300
C14 C15 1.374(9)
C14 H14 0.9300
C15 C16 1.382(8)
C15 H15 0.9300
C16 H16 0.9300
C17 C22 1.382(7)
C17 C18 1.389(7)
C17 P1 1.828(5)
C18 C19 1.395(7)
C18 H18 0.9300
C19 C20 1.361(8)
C19 H19 0.9300
C20 C21 1.382(8)
C20 H20 0.9300
C21 C22 1.394(7)
C21 H21 0.9300
C22 H22 0.9300
C23 C28 1.365(7)
C23 C24 1.389(7)
C23 P2 1.836(5)
C24 C25 1.386(7)
C24 H24 0.9300
C25 C26 1.374(8)
C25 H25 0.9300
C26 C27 1.358(8)
C26 H26 0.9300
C27 C28 1.398(8)
C27 H27 0.9300
C28 H28 0.9300
C29 C30 1.39(3)
C29 C34 1.407(19)
C29 P2 1.830(18)
C30 C31 1.43(3)
C30 H30 0.9300
C31 C32 1.34(4)
C31 H31 0.9300
C32 C33 1.387(17)
C32 H32 0.9300
C33 C34 1.388(13)
C33 H33 0.9300
C34 H34 0.9300
C29B C30B 1.38(3)
C29B C34B 1.404(19)
C29B P2 1.860(18)
C30B C31B 1.38(4)
C30B H30B 0.9300
C31B C32B 1.36(4)
C31B H31B 0.9300
C32B C33B 1.377(18)
C32B H32B 0.9300
C33B C34B 1.389(13)
C33B H33B 0.9300
C34B H34B 0.9300
C35 C37 1.506(8)
C35 C38 1.535(8)
C35 C36 1.542(9)
C36 H36A 0.9600
C36 H36B 0.9600
C36 H36C 0.9600
C37 H37A 0.9600
C37 H37B 0.9600
C37 H37C 0.9600
C38 H38A 0.9600
C38 H38B 0.9600
C38 H38C 0.9600
C39 C40 1.399(6)
C39 C44 1.407(6)
C39 P3 1.830(4)
C40 C41 1.388(7)
C40 H40 0.9300
C41 C42 1.393(7)
C41 H41 0.9300
C42 C43 1.390(7)
C42 H42 0.9300
C43 C44 1.383(6)
C43 H43 0.9300
C44 H44 0.9300
C45 C50 1.388(6)
C45 C46 1.399(6)
C45 P3 1.830(5)
C46 C47 1.383(7)
C46 H46 0.9300
C47 C48 1.367(8)
C47 H47 0.9300
C48 C49 1.384(8)
C48 H48 0.9300
C49 C50 1.394(7)
C49 H49 0.9300
C50 H50 0.9300
C51 C52 1.391(7)
C51 C56 1.397(7)
C51 P4 1.835(5)
C52 C53 1.413(9)
C52 H52 0.9300
C53 C54 1.362(12)
C53 H53 0.9300
C54 C55 1.354(10)
C54 H54 0.9300
C55 C56 1.392(7)
C55 H55 0.9300
C56 H56 0.9300
C57 C58 1.389(7)
C57 C62 1.390(7)
C57 P4 1.848(5)
C58 C59 1.392(7)
C58 H58 0.9300
C59 C60 1.374(8)
C59 H59 0.9300
C60 C61 1.388(9)
C60 H60 0.9300
C61 C62 1.389(8)
C61 H61 0.9300
C62 H62 0.9300
C63 C65 1.525(7)
C63 C66 1.532(6)
C63 C64 1.539(7)
C64 H64A 0.9600
C64 H64B 0.9600
C64 H64C 0.9600
C65 H65A 0.9600
C65 H65B 0.9600
C65 H65C 0.9600
C66 H66A 0.9600
C66 H66B 0.9600
C66 H66C 0.9600
C67 N1 1.131(10)
C67 C68 1.441(10)
C68 H68A 0.9600
C68 H68B 0.9600
C68 H68C 0.9600
C69 N2 1.164(10)
C69 C70 1.451(12)
C70 H70A 0.9600
C70 H70B 0.9600
C70 H70C 0.9600
C71 N3 1.198(13)
C71 C72 1.484(14)
C72 H72A 0.9600
C72 H72B 0.9600
C72 H72C 0.9600
Cu P3 2.2771(11)
Cu P1 2.2988(12)
Cu P2 2.3342(12)
Cu I 2.5799(6)
